data_7132507
loop_
_publ_author_name
'Nayak, Mithilesh Kumar'
'Elvers, Benedict J.'
'Mehta, Sakshi'
'Krummenacher, Ivo'
'Mondal, Abhishake'
'Braunschweig, Holger'
'Schulzke, Carola'
'Ravat, Prince'
'Jana, Anukul'

_publ_section_title
;
 Bis-[cyclic(alkyl)(amino)carbene]-derived diradicals.
;
_journal_issue 13
_journal_name_full 'Chemical communications (Cambridge, England)'
_journal_page_first 1739
_journal_page_last 1742
_journal_paper_doi 10.1039/d3cc05779h
_journal_volume 60
_journal_year 2024
_chemical_formula_moiety 'C26 H46 N2 S2'
_chemical_formula_sum 'C26 H46 N2 S2'
_chemical_formula_weight 450.77
_space_group_crystal_system orthorhombic
_space_group_IT_number 64
_space_group_name_Hall '-C 2ac 2'
_space_group_name_H-M_alt 'C m c e'
_atom_sites_solution_hydrogens geom
_atom_sites_solution_primary dual
_atom_sites_solution_secondary difmap
_audit_creation_method SHELXL-2018/3
_audit_update_record
;
2022-07-11 deposited with the CCDC.	2023-12-19 downloaded from the CCDC.
;
_cell_angle_alpha 90
_cell_angle_beta 90
_cell_angle_gamma 90
_cell_formula_units_Z 4
_cell_length_a 12.2275(10)
_cell_length_b 7.8196(6)
_cell_length_c 27.4908(19)
_cell_measurement_reflns_used 4417
_cell_measurement_temperature 298(2)
_cell_measurement_theta_max 28.5160
_cell_measurement_theta_min 3.1740
_cell_volume 2628.5(3)
_computing_cell_refinement 'CrysAlisPro 1.171.39.29d (Rigaku OD, 2017)'
_computing_data_collection 'CrysAlisPro 1.171.39.29d (Rigaku OD, 2017)'
_computing_data_reduction 'CrysAlisPro 1.171.39.29d (Rigaku OD, 2017)'
_computing_molecular_graphics 'Olex2 (Dolomanov et al., 2009)'
_computing_publication_material 'CIFTAB (Sheldrick, 2015)'
_computing_structure_refinement 'SHELXL-2018/3 (Sheldrick, 2015)'
_computing_structure_solution 'ShelXT (Sheldrick, 2015)'
_diffrn_ambient_temperature 298(2)
_diffrn_measured_fraction_theta_full 0.999
_diffrn_measured_fraction_theta_max 0.930
_diffrn_measurement_device_type 'XtaLAB AFC12 (RINC): Kappa single'
_diffrn_measurement_method '\w scans'
_diffrn_radiation_type MoK\a
_diffrn_radiation_wavelength 0.71073
_diffrn_reflns_av_R_equivalents 0.0473
_diffrn_reflns_av_unetI/netI 0.0279
_diffrn_reflns_Laue_measured_fraction_full 0.999
_diffrn_reflns_Laue_measured_fraction_max 0.930
_diffrn_reflns_limit_h_max 15
_diffrn_reflns_limit_h_min -16
_diffrn_reflns_limit_k_max 10
_diffrn_reflns_limit_k_min -8
_diffrn_reflns_limit_l_max 34
_diffrn_reflns_limit_l_min -37
_diffrn_reflns_number 17331
_diffrn_reflns_point_group_measured_fraction_full 0.999
_diffrn_reflns_point_group_measured_fraction_max 0.930
_diffrn_reflns_theta_full 25.242
_diffrn_reflns_theta_max 28.939
_diffrn_reflns_theta_min 2.964
_diffrn_source 'fine-focus sealed X-ray tube'
_exptl_absorpt_coefficient_mu 0.218
_exptl_absorpt_correction_T_max 1.00000
_exptl_absorpt_correction_T_min 0.45475
_exptl_absorpt_correction_type multi-scan
_exptl_absorpt_process_details
;
CrysAlisPro 1.171.39.29d (Rigaku Oxford Diffraction, 2017)
Empirical absorption correction using spherical harmonics,
 implemented in SCALE3 ABSPACK scaling algorithm.
;
_exptl_crystal_colour colourless
_exptl_crystal_density_diffrn 1.139
_exptl_crystal_description block
_exptl_crystal_F_000 992
_exptl_crystal_size_max 0.250
_exptl_crystal_size_mid 0.190
_exptl_crystal_size_min 0.170
_refine_diff_density_max 0.284
_refine_diff_density_min -0.204
_refine_diff_density_rms 0.039
_refine_ls_extinction_method none
_refine_ls_goodness_of_fit_ref 1.097
_refine_ls_hydrogen_treatment constr
_refine_ls_matrix_type full
_refine_ls_number_parameters 81
_refine_ls_number_reflns 1688
_refine_ls_number_restraints 0
_refine_ls_restrained_S_all 1.097
_refine_ls_R_factor_all 0.0616
_refine_ls_R_factor_gt 0.0443
_refine_ls_shift/su_max 0.000
_refine_ls_shift/su_mean 0.000
_refine_ls_structure_factor_coef Fsqd
_refine_ls_weighting_details 'w=1/[\s^2^(Fo^2^)+(0.0538P)^2^+1.4602P] where P=(Fo^2^+2Fc^2^)/3'
_refine_ls_weighting_scheme calc
_refine_ls_wR_factor_gt 0.1175
_refine_ls_wR_factor_ref 0.1235
_reflns_Friedel_coverage 0.000
_reflns_number_gt 1275
_reflns_number_total 1688
_reflns_threshold_expression 'I > 2\s(I)'
_cod_data_source_file d3cc05779h2.cif
_cod_data_source_block AJ1386
_cod_depositor_comments 'Adding full bibliography for 7132505--7132514.cif.'
_cod_original_sg_symbol_Hall '-C 2bc 2'
_cod_original_sg_symbol_H-M 'C m c a'
_cod_database_code 7132507
_shelx_shelxl_version_number 2018/3
_shelx_space_group_comment
;
The symmetry employed for this shelxl refinement is uniquely defined
by the following loop, which should always be used as a source of
symmetry information in preference to the above space-group names.
They are only intended as comments.
;
_shelx_estimated_absorpt_t_min 0.948
_shelx_estimated_absorpt_t_max 0.964

loop_
_space_group_symop_operation_xyz
'x, y, z'
'-x, -y+1/2, z+1/2'
'-x, y+1/2, -z+1/2'
'x, -y, -z'
'x+1/2, y+1/2, z'
'-x+1/2, -y+1, z+1/2'
'-x+1/2, y+1, -z+1/2'
'x+1/2, -y+1/2, -z'
'-x, -y, -z'
'x, y-1/2, -z-1/2'
'x, -y-1/2, z-1/2'
'-x, y, z'
'-x+1/2, -y+1/2, -z'
'x+1/2, y, -z-1/2'
'x+1/2, -y, z-1/2'
'-x+1/2, y+1/2, z'

loop_
_atom_site_label
_atom_site_type_symbol
_atom_site_fract_x
_atom_site_fract_y
_atom_site_fract_z
_atom_site_U_iso_or_equiv
_atom_site_adp_type
_atom_site_occupancy
_atom_site_site_symmetry_order
_atom_site_calc_flag
_atom_site_refinement_flags_posn
_atom_site_refinement_flags_adp
_atom_site_refinement_flags_occupancy
_atom_site_disorder_assembly
_atom_site_disorder_group
S1 S 0.500000 0.61665(7) 0.63542(2) 0.0525(2) Uani 1 2 d S T P . .
N1 N 0.500000 0.3112(2) 0.58999(6) 0.0310(4) Uani 1 2 d S T P . .
C1 C 0.500000 0.3757(3) 0.53953(7) 0.0344(5) Uani 1 2 d S T P . .
H1 H 0.500000 0.274695 0.518405 0.041 Uiso 1 2 calc R U P . .
C2 C 0.60374(12) 0.4763(2) 0.52711(5) 0.0406(4) Uani 1 1 d . . . . .
H2A H 0.667687 0.407595 0.534498 0.049 Uiso 1 1 calc R U . . .
H2B H 0.606911 0.579393 0.546669 0.049 Uiso 1 1 calc R U . . .
C3 C 0.500000 0.4047(3) 0.63042(7) 0.0334(5) Uani 1 2 d S T P . .
C4 C 0.500000 0.2885(3) 0.67507(7) 0.0347(5) Uani 1 2 d S T P . .
C5 C 0.500000 0.1059(3) 0.65364(8) 0.0374(5) Uani 1 2 d S T P . .
H5A H 0.564355 0.044063 0.664448 0.045 Uiso 0.5 1 calc R U P . .
H5B H 0.435645 0.044063 0.664448 0.045 Uiso 0.5 1 calc R U P . .
C6 C 0.500000 0.1211(3) 0.59786(8) 0.0371(5) Uani 1 2 d S T P . .
C7 C 0.39738(17) 0.0426(2) 0.57564(6) 0.0559(5) Uani 1 1 d . . . . .
H7A H 0.333836 0.096614 0.589237 0.084 Uiso 1 1 calc R U . . .
H7B H 0.395515 -0.077604 0.582637 0.084 Uiso 1 1 calc R U . . .
H7C H 0.398164 0.059513 0.541051 0.084 Uiso 1 1 calc R U . . .
C8 C 0.60225(16) 0.3254(3) 0.70626(6) 0.0522(5) Uani 1 1 d . . . . .
H8A H 0.596626 0.441013 0.718799 0.063 Uiso 1 1 calc R U . . .
H8B H 0.601726 0.248416 0.733922 0.063 Uiso 1 1 calc R U . . .
C9 C 0.71104(16) 0.3076(3) 0.68061(8) 0.0666(6) Uani 1 1 d . . . . .
H9A H 0.710297 0.374144 0.651270 0.100 Uiso 1 1 calc R U . . .
H9B H 0.723482 0.189544 0.672727 0.100 Uiso 1 1 calc R U . . .
H9C H 0.768424 0.347644 0.701536 0.100 Uiso 1 1 calc R U . . .

loop_
_atom_site_aniso_label
_atom_site_aniso_U_11
_atom_site_aniso_U_22
_atom_site_aniso_U_33
_atom_site_aniso_U_23
_atom_site_aniso_U_13
_atom_site_aniso_U_12
S1 0.0816(5) 0.0290(3) 0.0468(4) 0.0016(2) 0.000 0.000
N1 0.0382(9) 0.0290(9) 0.0259(8) 0.0053(6) 0.000 0.000
C1 0.0361(11) 0.0416(12) 0.0254(9) 0.0087(8) 0.000 0.000
C2 0.0319(8) 0.0562(10) 0.0338(8) 0.0141(7) -0.0020(6) 0.0000(7)
C3 0.0376(11) 0.0330(11) 0.0295(10) 0.0045(8) 0.000 0.000
C4 0.0441(12) 0.0350(11) 0.0249(9) 0.0052(8) 0.000 0.000
C5 0.0465(12) 0.0313(11) 0.0345(11) 0.0080(8) 0.000 0.000
C6 0.0511(13) 0.0269(10) 0.0334(10) 0.0033(8) 0.000 0.000
C7 0.0750(13) 0.0465(10) 0.0461(9) 0.0009(8) -0.0103(9) -0.0171(9)
C8 0.0672(12) 0.0526(11) 0.0368(8) 0.0062(7) -0.0151(8) -0.0051(9)
C9 0.0511(11) 0.0728(14) 0.0760(14) 0.0092(11) -0.0184(10) -0.0078(10)

loop_
_atom_type_symbol
_atom_type_description
_atom_type_scat_dispersion_real
_atom_type_scat_dispersion_imag
_atom_type_scat_source
C C 0.0033 0.0016 'International Tables Vol C Tables 4.2.6.8 and 6.1.1.4'
H H 0.0000 0.0000 'International Tables Vol C Tables 4.2.6.8 and 6.1.1.4'
N N 0.0061 0.0033 'International Tables Vol C Tables 4.2.6.8 and 6.1.1.4'
S S 0.1246 0.1234 'International Tables Vol C Tables 4.2.6.8 and 6.1.1.4'

loop_
_geom_angle_atom_site_label_1
_geom_angle_atom_site_label_2
_geom_angle_atom_site_label_3
_geom_angle
_geom_angle_site_symmetry_1
_geom_angle_site_symmetry_3
_geom_angle_publ_flag
C3 N1 C1 126.71(18) . . ?
C3 N1 C6 115.05(16) . . ?
C1 N1 C6 118.24(16) . . ?
N1 C1 C2 112.63(11) . . ?
N1 C1 C2 112.63(11) . 12_655 ?
C2 C1 C2 111.88(17) . 12_655 ?
N1 C1 H1 106.4 . . ?
C2 C1 H1 106.4 . . ?
C2 C1 H1 106.4 12_655 . ?
C1 C2 C2 109.90(12) . 4_566 ?
C1 C2 H2A 109.7 . . ?
C2 C2 H2A 109.7 4_566 . ?
C1 C2 H2B 109.7 . . ?
C2 C2 H2B 109.7 4_566 . ?
H2A C2 H2B 108.2 . . ?
N1 C3 C4 110.17(18) . . ?
N1 C3 S1 128.06(16) . . ?
C4 C3 S1 121.77(15) . . ?
C3 C4 C8 109.59(12) . 12_655 ?
C3 C4 C8 109.59(12) . . ?
C8 C4 C8 108.24(19) 12_655 . ?
C3 C4 C5 104.09(16) . . ?
C8 C4 C5 112.62(12) 12_655 . ?
C8 C4 C5 112.62(12) . . ?
C6 C5 C4 107.98(16) . . ?
C6 C5 H5A 110.1 . . ?
C4 C5 H5A 110.1 . . ?
C6 C5 H5B 110.1 . . ?
C4 C5 H5B 110.1 . . ?
H5A C5 H5B 108.4 . . ?
N1 C6 C7 109.91(12) . 12_655 ?
N1 C6 C7 109.91(12) . . ?
C7 C6 C7 110.8(2) 12_655 . ?
N1 C6 C5 102.71(16) . . ?
C7 C6 C5 111.62(12) 12_655 . ?
C7 C6 C5 111.61(12) . . ?
C6 C7 H7A 109.5 . . ?
C6 C7 H7B 109.5 . . ?
H7A C7 H7B 109.5 . . ?
C6 C7 H7C 109.5 . . ?
H7A C7 H7C 109.5 . . ?
H7B C7 H7C 109.5 . . ?
C9 C8 C4 115.88(14) . . ?
C9 C8 H8A 108.3 . . ?
C4 C8 H8A 108.3 . . ?
C9 C8 H8B 108.3 . . ?
C4 C8 H8B 108.3 . . ?
H8A C8 H8B 107.4 . . ?
C8 C9 H9A 109.5 . . ?
C8 C9 H9B 109.5 . . ?
H9A C9 H9B 109.5 . . ?
C8 C9 H9C 109.5 . . ?
H9A C9 H9C 109.5 . . ?
H9B C9 H9C 109.5 . . ?

loop_
_geom_bond_atom_site_label_1
_geom_bond_atom_site_label_2
_geom_bond_distance
_geom_bond_site_symmetry_2
_geom_bond_publ_flag
S1 C3 1.663(2) . ?
N1 C3 1.330(3) . ?
N1 C1 1.476(2) . ?
N1 C6 1.503(3) . ?
C1 C2 1.5311(19) . ?
C1 C2 1.5311(19) 12_655 ?
C1 H1 0.9800 . ?
C2 C2 1.536(3) 4_566 ?
C2 H2A 0.9700 . ?
C2 H2B 0.9700 . ?
C3 C4 1.527(3) . ?
C4 C8 1.543(2) 12_655 ?
C4 C8 1.543(2) . ?
C4 C5 1.545(3) . ?
C5 C6 1.538(3) . ?
C5 H5A 0.9700 . ?
C5 H5B 0.9700 . ?
C6 C7 1.524(2) 12_655 ?
C6 C7 1.524(2) . ?
C7 H7A 0.9600 . ?
C7 H7B 0.9600 . ?
C7 H7C 0.9600 . ?
C8 C9 1.512(3) . ?
C8 H8A 0.9700 . ?
C8 H8B 0.9700 . ?
C9 H9A 0.9600 . ?
C9 H9B 0.9600 . ?
C9 H9C 0.9600 . ?

loop_
_geom_hbond_atom_site_label_D
_geom_hbond_atom_site_label_H
_geom_hbond_atom_site_label_A
_geom_hbond_distance_DH
_geom_hbond_distance_HA
_geom_hbond_distance_DA
_geom_hbond_angle_DHA
_geom_hbond_site_symmetry_A
_geom_hbond_publ_flag
C2 H2B S1 0.97 2.78 3.4175(17) 123.6 . yes

loop_
_geom_torsion_atom_site_label_1
_geom_torsion_atom_site_label_2
_geom_torsion_atom_site_label_3
_geom_torsion_atom_site_label_4
_geom_torsion
_geom_torsion_site_symmetry_1
_geom_torsion_site_symmetry_2
_geom_torsion_site_symmetry_3
_geom_torsion_site_symmetry_4
_geom_torsion_publ_flag
C3 N1 C1 C2 63.84(14) . . . . ?
C6 N1 C1 C2 -116.16(14) . . . . ?
C3 N1 C1 C2 -63.84(14) . . . 12_655 ?
C6 N1 C1 C2 116.16(14) . . . 12_655 ?
N1 C1 C2 C2 174.30(17) . . . 4_566 ?
C2 C1 C2 C2 -57.6(3) 12_655 . . 4_566 ?
C1 N1 C3 C4 180.000(1) . . . . ?
C6 N1 C3 C4 0.000(1) . . . . ?
C1 N1 C3 S1 0.000(1) . . . . ?
C6 N1 C3 S1 180.000(1) . . . . ?
N1 C3 C4 C8 -120.68(13) . . . 12_655 ?
S1 C3 C4 C8 59.32(13) . . . 12_655 ?
N1 C3 C4 C8 120.68(13) . . . . ?
S1 C3 C4 C8 -59.32(13) . . . . ?
N1 C3 C4 C5 0.000(1) . . . . ?
S1 C3 C4 C5 180.000(1) . . . . ?
C3 C4 C5 C6 0.000(1) . . . . ?
C8 C4 C5 C6 118.63(12) 12_655 . . . ?
C8 C4 C5 C6 -118.63(12) . . . . ?
C3 N1 C6 C7 -118.90(13) . . . 12_655 ?
C1 N1 C6 C7 61.10(13) . . . 12_655 ?
C3 N1 C6 C7 118.90(13) . . . . ?
C1 N1 C6 C7 -61.10(13) . . . . ?
C3 N1 C6 C5 0.000(1) . . . . ?
C1 N1 C6 C5 180.000(1) . . . . ?
C4 C5 C6 N1 0.000(1) . . . . ?
C4 C5 C6 C7 117.70(14) . . . 12_655 ?
C4 C5 C6 C7 -117.70(14) . . . . ?
C3 C4 C8 C9 -56.6(2) . . . . ?
C8 C4 C8 C9 -176.10(12) 12_655 . . . ?
C5 C4 C8 C9 58.7(2) . . . . ?
